data_7153773
loop_
_publ_author_name
'Naganaboina, Ram Tilak'
'Nayak, Amrita'
'Peddinti, Rama Krishna'

_publ_section_title
;
 Trifluoroacetic acid-promoted Michael addition-cyclization reactions of
 vinylogous carbamates.
;
_journal_issue 21
_journal_name_full 'Organic &amp; biomolecular chemistry'
_journal_page_first 3366
_journal_page_last 3370
_journal_paper_doi 10.1039/c4ob00437j
_journal_volume 12
_journal_year 2014
_chemical_formula_moiety 'C22 H17 N O6'
_chemical_formula_sum 'C22 H17 N O6'
_chemical_formula_weight 391.11
_chemical_name_systematic
;
 ?
;
_space_group_crystal_system monoclinic
_space_group_IT_number 14
_space_group_name_Hall '-P 2ybc'
_space_group_name_H-M_alt 'P 1 21/c 1'
_symmetry_space_group_name_Hall '-P 2ybc'
_symmetry_space_group_name_H-M 'P 1 21/c 1'
_atom_sites_solution_hydrogens geom
_audit_creation_method SHELXL-2013
_cell_angle_alpha 90
_cell_angle_beta 91.54(2)
_cell_angle_gamma 90
_cell_formula_units_Z 4
_cell_length_a 8.447(6)
_cell_length_b 9.631(6)
_cell_length_c 22.349(13)
_cell_measurement_temperature 296(2)
_cell_volume 1818(2)
_computing_structure_refinement 'SHELXL-2013 (Sheldrick, 2013)'
_diffrn_ambient_temperature 296(2)
_diffrn_measured_fraction_theta_full 0.999
_diffrn_measured_fraction_theta_max 1.000
_diffrn_measurement_device_type 'CCD area detector'
_diffrn_measurement_method 'phi-omega scan'
_diffrn_radiation_type MoK\a
_diffrn_radiation_wavelength 0.71073
_diffrn_reflns_av_R_equivalents 0.0416
_diffrn_reflns_av_unetI/netI 0.0233
_diffrn_reflns_Laue_measured_fraction_full 0.999
_diffrn_reflns_Laue_measured_fraction_max 1.000
_diffrn_reflns_limit_h_max 10
_diffrn_reflns_limit_h_min -10
_diffrn_reflns_limit_k_max 12
_diffrn_reflns_limit_k_min -12
_diffrn_reflns_limit_l_max 27
_diffrn_reflns_limit_l_min -27
_diffrn_reflns_number 34363
_diffrn_reflns_point_group_measured_fraction_full 0.999
_diffrn_reflns_point_group_measured_fraction_max 1.000
_diffrn_reflns_theta_full 25.242
_diffrn_reflns_theta_max 26.362
_diffrn_reflns_theta_min 2.303
_diffrn_source 'fine-focus sealed tube'
_exptl_absorpt_coefficient_mu 0.105
_exptl_absorpt_correction_type multi-scan
_exptl_crystal_colour brown
_exptl_crystal_density_diffrn 1.415
_exptl_crystal_description needle
_exptl_crystal_F_000 792
_exptl_crystal_size_max 0.18
_exptl_crystal_size_mid 0.15
_exptl_crystal_size_min 0.12
_exptl_transmission_factor_max 0.985
_exptl_transmission_factor_min 0.977
_refine_diff_density_max 0.457
_refine_diff_density_min -0.295
_refine_diff_density_rms 0.056
_refine_ls_extinction_method none
_refine_ls_goodness_of_fit_ref 1.121
_refine_ls_hydrogen_treatment constr
_refine_ls_matrix_type full
_refine_ls_number_parameters 262
_refine_ls_number_reflns 3708
_refine_ls_number_restraints 78
_refine_ls_restrained_S_all 1.110
_refine_ls_R_factor_all 0.0763
_refine_ls_R_factor_gt 0.0478
_refine_ls_shift/su_max 0.007
_refine_ls_shift/su_mean 0.001
_refine_ls_structure_factor_coef Fsqd
_refine_ls_weighting_details
;
 w=1/[\s^2^(Fo^2^)+(0.1000P)^2^]
 where P=(Fo^2^+2Fc^2^)/3
;
_refine_ls_weighting_scheme calc
_refine_ls_wR_factor_gt 0.1455
_refine_ls_wR_factor_ref 0.1634
_reflns_Friedel_coverage 0.000
_reflns_number_gt 2558
_reflns_number_total 3708
_reflns_threshold_expression 'I > 2\s(I)'
_cod_data_source_file c4ob00437j2.cif
_cod_data_source_block DATAM_A
_cod_depositor_comments 'Adding full bibliography for 7153771--7153773.cif.'
_cod_database_code 7153773
_shelx_space_group_comment
;
The symmetry employed for this shelxl refinement is uniquely defined
by the following loop, which should always be used as a source of
symmetry information in preference to the above space-group names.
They are only intended as comments.
;
_shelxl_version_number 2013-2

loop_
_space_group_symop_operation_xyz
'x, y, z'
'-x, y+1/2, -z+1/2'
'-x, -y, -z'
'x, -y-1/2, z-1/2'

loop_
_atom_site_label
_atom_site_type_symbol
_atom_site_fract_x
_atom_site_fract_y
_atom_site_fract_z
_atom_site_U_iso_or_equiv
_atom_site_adp_type
_atom_site_occupancy
_atom_site_site_symmetry_order
_atom_site_calc_flag
_atom_site_refinement_flags_posn
_atom_site_refinement_flags_adp
O4 O 0.06109(14) 0.29300(12) 0.65414(5) 0.0493(4) Uani 1 1 d . U
O3 O 0.23035(16) 0.30340(12) 0.73310(5) 0.0555(4) Uani 1 1 d . U
O1 O 0.34175(15) -0.21021(13) 0.77948(5) 0.0558(4) Uani 1 1 d . U
O2 O 0.16840(17) -0.21800(13) 0.70501(6) 0.0652(4) Uani 1 1 d . U
O5 O -0.37986(16) -0.06061(16) 0.64194(7) 0.0713(5) Uani 1 1 d . U
H5 H -0.4292 -0.1042 0.6160 1.000 Uiso 1 1 calc R U
N1 N 0.34551(17) 0.07609(14) 0.77699(6) 0.0486(4) Uani 1 1 d . U
O8 O -0.28380(17) -0.19758(17) 0.54317(6) 0.0739(5) Uani 1 1 d . U
H8 H -0.3710 -0.1894 0.5581 1.000 Uiso 1 1 calc R U
C13 C 0.0364(2) 0.00944(16) 0.65315(7) 0.0385(4) Uani 1 1 d . U
C14 C 0.0931(2) -0.05780(16) 0.59783(7) 0.0395(4) Uani 1 1 d . U
C9 C 0.15259(19) 0.08033(16) 0.69506(7) 0.0387(4) Uani 1 1 d . U
C15 C -0.0156(2) -0.12624(16) 0.55853(7) 0.0417(4) Uani 1 1 d . U
C17 C -0.2398(2) -0.05675(18) 0.62959(8) 0.0476(5) Uani 1 1 d . U
C8 C 0.2484(2) 0.01015(17) 0.73564(7) 0.0410(4) Uani 1 1 d . U
C30 C -0.1196(2) 0.01237(17) 0.66609(8) 0.0447(4) Uani 1 1 d . U
H30A H -0.1506 0.0608 0.6998 0.054 Uiso 1 1 calc R U
C10 C 0.1531(2) 0.23463(17) 0.69658(7) 0.0414(4) Uani 1 1 d . U
C1 C 0.4230(2) 0.00670(19) 0.82431(7) 0.0459(4) Uani 1 1 d . U
C2 C 0.4195(2) -0.13743(19) 0.82565(8) 0.0479(5) Uani 1 1 d . U
C19 C 0.2520(2) -0.05502(18) 0.58282(8) 0.0491(5) Uani 1 1 d . U
H19A H 0.3251 -0.0095 0.6077 0.059 Uiso 1 1 calc R U
C16 C -0.1860(2) -0.13350(18) 0.57300(8) 0.0479(5) Uani 1 1 d . U
C7 C 0.2466(2) -0.14687(18) 0.73780(8) 0.0460(4) Uani 1 1 d . U
C22 C 0.0372(2) -0.18867(19) 0.50622(7) 0.0536(5) Uani 1 1 d . U
H22A H -0.0348 -0.2327 0.4804 0.064 Uiso 1 1 calc R U
C6 C 0.4988(2) 0.0781(2) 0.87130(8) 0.0556(5) Uani 1 1 d . U
H6A H 0.5026 0.1746 0.8712 0.067 Uiso 1 1 calc R U
C11 C 0.0604(3) 0.44490(17) 0.65478(9) 0.0550(5) Uani 1 1 d . U
H11A H 0.1681 0.4798 0.6545 0.066 Uiso 1 1 calc R U
H11B H 0.0110 0.4784 0.6907 0.066 Uiso 1 1 calc R U
C21 C 0.1958(3) -0.1853(2) 0.49274(8) 0.0601(5) Uani 1 1 d . U
H21A H 0.2303 -0.2273 0.4580 0.072 Uiso 1 1 calc R U
C20 C 0.3030(2) -0.1198(2) 0.53086(9) 0.0597(6) Uani 1 1 d . U
H20A H 0.4099 -0.1187 0.5219 0.072 Uiso 1 1 calc R U
C3 C 0.4893(2) -0.2116(2) 0.87173(8) 0.0592(5) Uani 1 1 d . U
H3A H 0.4861 -0.3081 0.8717 0.071 Uiso 1 1 calc R U
C4 C 0.5646(2) -0.1405(3) 0.91822(9) 0.0691(6) Uani 1 1 d . U
H4A H 0.6128 -0.1893 0.9497 0.083 Uiso 1 1 calc R U
C5 C 0.5681(3) 0.0038(2) 0.91793(9) 0.0661(6) Uani 1 1 d . U
H5A H 0.6177 0.0509 0.9495 0.079 Uiso 1 1 calc R U
C12 C -0.0299(3) 0.4945(2) 0.60073(11) 0.0842(8) Uani 1 1 d . U
H12A H -0.0317 0.5942 0.6005 0.126 Uiso 1 1 calc R U
H12B H -0.1364 0.4598 0.6015 0.126 Uiso 1 1 calc R U
H12C H 0.0202 0.4615 0.5654 0.126 Uiso 1 1 calc R U

loop_
_atom_site_aniso_label
_atom_site_aniso_U_11
_atom_site_aniso_U_22
_atom_site_aniso_U_33
_atom_site_aniso_U_23
_atom_site_aniso_U_13
_atom_site_aniso_U_12
O4 0.0570(8) 0.0331(6) 0.0572(7) 0.0062(5) -0.0088(6) 0.0011(5)
O3 0.0697(9) 0.0354(7) 0.0606(8) -0.0079(6) -0.0129(7) -0.0027(6)
O1 0.0617(9) 0.0383(7) 0.0665(8) 0.0070(6) -0.0191(6) 0.0033(6)
O2 0.0833(11) 0.0363(7) 0.0741(8) 0.0016(6) -0.0295(7) -0.0054(7)
O5 0.0364(8) 0.0803(11) 0.0969(11) -0.0108(8) -0.0034(8) -0.0027(7)
N1 0.0483(9) 0.0443(9) 0.0521(8) 0.0004(7) -0.0171(7) -0.0026(7)
O8 0.0559(9) 0.0896(11) 0.0753(9) -0.0165(8) -0.0161(7) -0.0196(8)
C13 0.0399(10) 0.0296(8) 0.0457(9) 0.0067(7) -0.0073(7) -0.0001(7)
C14 0.0396(10) 0.0330(8) 0.0455(9) 0.0059(7) -0.0062(7) 0.0015(7)
C9 0.0383(10) 0.0322(8) 0.0454(9) 0.0012(7) -0.0046(7) -0.0013(7)
C15 0.0448(10) 0.0328(8) 0.0472(9) 0.0051(7) -0.0083(8) 0.0001(7)
C17 0.0347(10) 0.0424(10) 0.0653(11) 0.0062(8) -0.0081(8) 0.0001(8)
C8 0.0397(10) 0.0371(9) 0.0458(9) 0.0011(7) -0.0042(8) -0.0014(7)
C30 0.0413(10) 0.0396(9) 0.0530(10) -0.0008(8) -0.0017(8) 0.0002(8)
C10 0.0433(10) 0.0352(9) 0.0456(9) 0.0008(7) -0.0012(8) 0.0002(8)
C1 0.0405(10) 0.0514(11) 0.0455(9) 0.0019(8) -0.0037(8) 0.0023(8)
C2 0.0389(10) 0.0545(11) 0.0502(10) 0.0059(8) -0.0046(8) 0.0008(8)
C19 0.0395(10) 0.0507(10) 0.0568(11) 0.0003(8) -0.0034(8) -0.0016(8)
C16 0.0477(11) 0.0412(10) 0.0539(10) 0.0040(8) -0.0168(8) -0.0042(8)
C7 0.0472(11) 0.0378(9) 0.0525(10) 0.0030(8) -0.0071(8) 0.0007(8)
C22 0.0655(13) 0.0462(10) 0.0485(10) -0.0002(8) -0.0090(9) -0.0013(9)
C6 0.0515(12) 0.0608(12) 0.0540(11) -0.0025(9) -0.0099(9) -0.0001(9)
C11 0.0685(14) 0.0323(9) 0.0646(11) 0.0044(8) 0.0099(10) 0.0036(9)
C21 0.0720(15) 0.0582(12) 0.0507(11) -0.0045(9) 0.0087(10) 0.0078(11)
C20 0.0503(12) 0.0627(13) 0.0667(12) 0.0011(10) 0.0111(10) 0.0059(10)
C3 0.0516(12) 0.0634(12) 0.0622(12) 0.0201(10) -0.0045(9) 0.0045(10)
C4 0.0545(13) 0.0974(18) 0.0548(11) 0.0245(11) -0.0091(10) 0.0040(12)
C5 0.0599(13) 0.0857(16) 0.0519(11) 0.0014(11) -0.0120(10) -0.0010(11)
C12 0.106(2) 0.0484(12) 0.0976(17) 0.0218(12) -0.0099(15) 0.0128(13)

loop_
_atom_type_symbol
_atom_type_description
_atom_type_scat_dispersion_real
_atom_type_scat_dispersion_imag
_atom_type_scat_source
C C 0.0033 0.0016 'International Tables Vol C Tables 4.2.6.8 and 6.1.1.4'
H H 0.0000 0.0000 'International Tables Vol C Tables 4.2.6.8 and 6.1.1.4'
N N 0.0061 0.0033 'International Tables Vol C Tables 4.2.6.8 and 6.1.1.4'
O O 0.0106 0.0060 'International Tables Vol C Tables 4.2.6.8 and 6.1.1.4'

loop_
_geom_angle_atom_site_label_1
_geom_angle_atom_site_label_2
_geom_angle_atom_site_label_3
_geom_angle
C10 O4 C11 114.64(14)
C7 O1 C2 122.62(14)
C8 N1 C1 123.10(16)
C30 C13 C14 121.51(15)
C30 C13 C9 118.66(15)
C14 C13 C9 119.79(15)
C19 C14 C15 118.20(15)
C19 C14 C13 121.74(16)
C15 C14 C13 120.05(15)
C8 C9 C10 118.33(15)
C8 C9 C13 123.38(15)
C10 C9 C13 118.03(14)
C22 C15 C14 120.18(17)
C22 C15 C16 119.63(16)
C14 C15 C16 120.18(15)
O5 C17 C30 123.72(17)
O5 C17 C16 118.56(16)
C30 C17 C16 117.69(16)
N1 C8 C9 123.07(16)
N1 C8 C7 116.54(15)
C9 C8 C7 120.36(15)
C13 C30 C17 122.73(16)
O3 C10 O4 122.37(16)
O3 C10 C9 123.81(16)
O4 C10 C9 113.82(15)
C2 C1 N1 118.97(16)
C2 C1 C6 119.03(17)
N1 C1 C6 121.96(18)
C3 C2 C1 121.83(18)
C3 C2 O1 118.47(17)
C1 C2 O1 119.69(16)
C14 C19 C20 120.85(18)
O8 C16 C15 123.56(17)
O8 C16 C17 118.79(17)
C15 C16 C17 117.64(14)
O2 C7 O1 118.17(16)
O2 C7 C8 124.16(16)
O1 C7 C8 117.67(15)
C21 C22 C15 120.36(17)
C5 C6 C1 119.3(2)
O4 C11 C12 108.36(17)
C20 C21 C22 120.03(17)
C21 C20 C19 120.36(18)
C2 C3 C4 119.0(2)
C3 C4 C5 120.04(19)
C6 C5 C4 120.8(2)

loop_
_geom_bond_atom_site_label_1
_geom_bond_atom_site_label_2
_geom_bond_distance
O4 C10 1.334(2)
O4 C11 1.463(2)
O3 C10 1.226(2)
O1 C7 1.358(2)
O1 C2 1.397(2)
O2 C7 1.190(2)
O5 C17 1.223(2)
N1 C8 1.374(2)
N1 C1 1.399(2)
O8 C16 1.216(2)
C13 C30 1.357(3)
C13 C14 1.486(2)
C13 C9 1.502(2)
C14 C19 1.393(3)
C14 C15 1.416(2)
C9 C8 1.377(2)
C9 C10 1.486(2)
C15 C22 1.398(2)
C15 C16 1.486(3)
C17 C30 1.447(3)
C17 C16 1.544(3)
C8 C7 1.513(3)
C1 C2 1.389(3)
C1 C6 1.396(3)
C2 C3 1.373(3)
C19 C20 1.396(3)
C22 C21 1.381(3)
C6 C5 1.381(3)
C11 C12 1.490(3)
C21 C20 1.380(3)
C3 C4 1.385(3)
C4 C5 1.390(3)
